data_4350495
loop_
_publ_author_name
'Senda, Shunsuke'
'Ohki, Yasuhiro'
'Hirayama, Tomoko'
'Toda, Daisuke'
'Chen, Jing-Lin'
'Matsumoto, Tsuyoshi'
'Kawaguchi, Hiroyuki'
'Tatsumi, Kazuyuki'

_publ_section_title
;
 Mono{hydrotris(mercaptoimidazolyl)borato} complexes of manganese(II),
 iron(II), cobalt(II), and nickel(II) halides.
;
_journal_issue 24
_journal_name_full 'Inorganic chemistry'
_journal_page_first 9914
_journal_page_last 9925
_journal_paper_doi 10.1021/ic0610132
_journal_volume 45
_journal_year 2006
_chemical_formula_sum 'C30 H28 B Cl7 Fe N6 S3'
_chemical_formula_weight 883.60
_space_group_IT_number 148
_space_group_name_Hall '-R 3'
_space_group_name_H-M_alt 'R -3 :H'
_symmetry_cell_setting trigonal
_symmetry_Int_Tables_number 148
_symmetry_space_group_name_H-M 'R -3 :H'
_cell_angle_alpha 90
_cell_angle_beta 90
_cell_angle_gamma 120
_cell_formula_units_Z 6
_cell_length_a 15.0294(4)
_cell_length_b 15.0294(4)
_cell_length_c 29.929(1)
_cell_measurement_temperature 293.2
_cell_volume 5854.7(3)
_computing_cell_refinement D*TREK
_computing_data_collection D*TREK
_computing_data_reduction 'teXsan Ver. 1.11'
_computing_publication_material 'teXsan Ver. 1.11'
_computing_structure_refinement 'teXsan Ver. 1.10'
_computing_structure_solution SIR92
_diffrn_measured_fraction_theta_full 0.9950
_diffrn_measured_fraction_theta_max 0.9950
_diffrn_measurement_device_type 'Quantum CCD/Rigaku AFC7'
_diffrn_measurement_method \w
_diffrn_radiation_type 'Mo K\a'
_diffrn_radiation_wavelength 0.7107
_diffrn_reflns_av_R_equivalents 0.033
_diffrn_reflns_limit_h_max 19
_diffrn_reflns_limit_h_min -19
_diffrn_reflns_limit_k_max 19
_diffrn_reflns_limit_k_min -19
_diffrn_reflns_limit_l_max 38
_diffrn_reflns_limit_l_min -38
_diffrn_reflns_number 21228
_diffrn_reflns_theta_full 27.50
_diffrn_reflns_theta_max 27.50
_exptl_absorpt_coefficient_mu 1.056
_exptl_absorpt_correction_type none
_exptl_crystal_colour lightgreen
_exptl_crystal_density_diffrn 1.504
_exptl_crystal_density_method 'not measured'
_exptl_crystal_description block
_exptl_crystal_size_max 0.300
_exptl_crystal_size_mid 0.300
_exptl_crystal_size_min 0.200
_refine_diff_density_max 4.20
_refine_diff_density_min -1.19
_refine_ls_extinction_method none
_refine_ls_goodness_of_fit_ref 2.715
_refine_ls_hydrogen_treatment noref
_refine_ls_number_parameters 145
_refine_ls_number_reflns 2955
_refine_ls_R_factor_gt 0.0781
_refine_ls_shift/su_max 0.0004
_refine_ls_structure_factor_coef F
_refine_ls_weighting_details 'w = 1/[\s^2^(Fo) + 0.00063|Fo|^2^]'
_refine_ls_weighting_scheme calc
_refine_ls_wR_factor_ref 0.1157
_reflns_number_gt 2321
_reflns_number_total 2994
_reflns_threshold_expression F^2^>2.0\s(F^2^)
_cod_data_source_file ic0610132si20060906_094900.cif
_cod_data_source_block PhFeCl
_cod_original_sg_symbol_H-M 'R -3         '
_cod_original_formula_sum 'C30 H28 B Cl7 Fe N6 S3 '
_cod_database_code 4350495

loop_
_symmetry_equiv_pos_as_xyz
x,y,z
-y,x-y,z
-x+y,-x,z
-x,-y,-z
y,-x+y,-z
x-y,x,-z
2/3+x,1/3+y,1/3+z
2/3-y,1/3+x-y,1/3+z
2/3-x+y,1/3-x,1/3+z
2/3-x,1/3-y,1/3-z
2/3+y,1/3-x+y,1/3-z
2/3+x-y,1/3+x,1/3-z
1/3+x,2/3+y,2/3+z
1/3-y,2/3+x-y,2/3+z
1/3-x+y,2/3-x,2/3+z
1/3-x,2/3-y,2/3-z
1/3+y,2/3-x+y,2/3-z
1/3+x-y,2/3+x,2/3-z

loop_
_atom_site_label
_atom_site_type_symbol
_atom_site_fract_x
_atom_site_fract_y
_atom_site_fract_z
_atom_site_U_iso_or_equiv
_atom_site_adp_type
_atom_site_occupancy
_atom_site_calc_flag
_atom_site_refinement_flags
Fe Fe 1.0000 0.0000 0.25002(4) 0.0173(2) Uani 1.00 d SP
Cl(1) Cl 1.0000 0.0000 0.17468(8) 0.0358(3) Uani 1.00 d SP
Cl(2) Cl 1.1724(2) 0.2858(2) 0.19907(8) 0.0705(7) Uani 1.00 d .
Cl(3) Cl 1.3161(2) 0.2747(2) 0.13657(7) 0.0668(6) Uani 1.00 d .
S(1) S 1.16113(9) 0.04077(9) 0.28223(4) 0.0188(3) Uani 1.00 d .
N(1) N 1.1023(3) 0.0970(3) 0.3599(1) 0.0157(9) Uani 1.00 d .
N(2) N 1.2483(3) 0.2165(3) 0.3322(1) 0.0176(10) Uani 1.00 d .
C(1) C 1.1693(3) 0.1179(3) 0.3260(2) 0.016(1) Uani 1.00 d .
C(2) C 1.1399(4) 0.1837(4) 0.3872(2) 0.020(1) Uani 1.00 d .
C(3) C 1.2286(4) 0.2572(3) 0.3699(2) 0.023(1) Uani 1.00 d .
C(4) C 1.3364(3) 0.2731(3) 0.3046(2) 0.019(1) Uani 1.00 d .
C(5) C 1.4031(4) 0.2371(4) 0.2951(2) 0.028(1) Uani 1.00 d .
C(6) C 1.4870(4) 0.2939(5) 0.2682(2) 0.039(2) Uani 1.00 d .
C(7) C 1.5037(4) 0.3858(5) 0.2503(2) 0.037(2) Uani 1.00 d .
C(8) C 1.4389(4) 0.4225(4) 0.2604(2) 0.034(2) Uani 1.00 d .
C(9) C 1.3530(4) 0.3665(4) 0.2875(2) 0.025(1) Uani 1.00 d .
C(10) C 1.2471(5) 0.2301(5) 0.1855(2) 0.041(2) Uani 1.00 d .
B(1) B 1.0000 0.0000 0.3740(3) 0.015(1) Uani 1.00 d SP
H(1) H 1.1073 0.1896 0.4140 0.0261 Uiso 1.00 calc .
H(2) H 1.2711 0.3263 0.3815 0.0275 Uiso 1.00 calc .
H(3) H 1.3917 0.1725 0.3080 0.0356 Uiso 1.00 calc .
H(4) H 1.5334 0.2693 0.2609 0.0469 Uiso 1.00 calc .
H(5) H 1.5623 0.4244 0.2305 0.0458 Uiso 1.00 calc .
H(6) H 1.4534 0.4887 0.2483 0.0418 Uiso 1.00 calc .
H(7) H 1.3068 0.3915 0.2940 0.0321 Uiso 1.00 calc .
H(8) H 1.2950 0.2433 0.2098 0.0511 Uiso 1.00 calc .
H(9) H 1.2013 0.1561 0.1828 0.0511 Uiso 1.00 calc .
H(10) H 1.0000 0.0000 0.4070 0.0400 Uiso 1.00 calc SP

loop_
_atom_site_aniso_label
_atom_site_aniso_U_11
_atom_site_aniso_U_22
_atom_site_aniso_U_33
_atom_site_aniso_U_12
_atom_site_aniso_U_13
_atom_site_aniso_U_23
Fe 0.0173(4) 0.0173 0.0174(6) 0.0086 0.0000 0.0000
Cl(1) 0.0438(9) 0.0438 0.020(1) 0.0219 0.0000 0.0000
Cl(2) 0.071(1) 0.096(2) 0.070(1) 0.061(1) -0.019(1) -0.036(1)
Cl(3) 0.056(1) 0.080(1) 0.050(1) 0.023(1) 0.0218(9) 0.0224(10)
S(1) 0.0151(6) 0.0199(6) 0.0225(6) 0.0096(5) -0.0005(4) -0.0055(5)
N(1) 0.012(2) 0.015(2) 0.020(2) 0.007(2) -0.002(2) -0.003(2)
N(2) 0.014(2) 0.013(2) 0.023(2) 0.005(2) 0.002(2) -0.001(2)
C(1) 0.013(2) 0.013(2) 0.023(2) 0.007(2) -0.004(2) -0.003(2)
C(2) 0.021(2) 0.017(2) 0.022(3) 0.010(2) 0.000(2) -0.007(2)
C(3) 0.023(2) 0.013(2) 0.030(3) 0.008(2) 0.001(2) -0.007(2)
C(4) 0.012(2) 0.014(2) 0.024(3) 0.001(2) -0.001(2) -0.001(2)
C(5) 0.022(2) 0.023(3) 0.043(3) 0.013(2) 0.006(2) 0.008(2)
C(6) 0.024(3) 0.037(3) 0.054(4) 0.016(3) 0.011(3) 0.008(3)
C(7) 0.022(3) 0.038(3) 0.039(4) 0.006(2) 0.009(2) 0.009(3)
C(8) 0.034(3) 0.023(3) 0.036(3) 0.007(2) 0.003(3) 0.011(2)
C(9) 0.025(3) 0.019(2) 0.029(3) 0.010(2) -0.005(2) -0.001(2)
C(10) 0.044(4) 0.055(4) 0.029(3) 0.028(3) 0.000(3) -0.003(3)
B(1) 0.013(2) 0.0127 0.021(5) 0.0063 0.0000 0.0000

loop_
_atom_type_symbol
_atom_type_description
_atom_type_scat_dispersion_real
_atom_type_scat_dispersion_imag
_atom_type_scat_source
C C 0.003 0.002
;International Tables for Crystallography
(1992, Vol. C, Tables 4.2.6.8 and 6.1.1.1)
;
H H 0.000 0.000
;International Tables for Crystallography
(1992, Vol. C, Table 6.1.1.2)
;
N N 0.006 0.003
;International Tables for Crystallography
(1992, Vol. C, Tables 4.2.6.8 and 6.1.1.1)
;
S S 0.125 0.123
;International Tables for Crystallography
(1992, Vol. C, Tables 4.2.6.8 and 6.1.1.1)
;
Cl Cl 0.148 0.159
;International Tables for Crystallography
(1992, Vol. C, Tables 4.2.6.8 and 6.1.1.1)
;
Fe Fe 0.346 0.844
;International Tables for Crystallography
(1992, Vol. C, Tables 4.2.6.8 and 6.1.1.1)
;
B B 0.001 0.001
;International Tables for Crystallography
(1992, Vol. C, Tables 4.2.6.8 and 6.1.1.1)
;

loop_
_geom_angle_atom_site_label_1
_geom_angle_atom_site_label_2
_geom_angle_atom_site_label_3
_geom_angle
_geom_angle_site_symmetry_1
_geom_angle_site_symmetry_3
_geom_angle_publ_flag
Cl(1) Fe S(1) 113.85(4) . . yes
Cl(1) Fe S(1) 113.85(4) . 2_645 yes
Cl(1) Fe S(1) 113.85(4) . 3_765 yes
S(1) Fe S(1) 104.76(4) . 2_645 yes
S(1) Fe S(1) 104.76(4) . 3_765 yes
S(1) Fe S(1) 104.76(4) 2_645 3_765 yes
Fe S(1) C(1) 101.7(1) . . yes
C(1) N(1) C(2) 108.4(4) . . yes
C(1) N(1) B(1) 133.9(4) . . yes
C(2) N(1) B(1) 117.7(4) . . yes
C(1) N(2) C(3) 109.1(4) . . yes
C(1) N(2) C(4) 127.6(4) . . yes
C(3) N(2) C(4) 123.3(4) . . yes
S(1) C(1) N(1) 128.6(3) . . yes
S(1) C(1) N(2) 124.4(4) . . yes
N(1) C(1) N(2) 107.0(4) . . yes
N(1) C(2) C(3) 108.3(4) . . yes
N(2) C(3) C(2) 107.2(4) . . yes
N(2) C(4) C(5) 121.5(4) . . yes
N(2) C(4) C(9) 117.3(4) . . yes
C(5) C(4) C(9) 121.2(5) . . yes
C(4) C(5) C(6) 119.8(5) . . yes
C(5) C(6) C(7) 119.9(5) . . yes
C(6) C(7) C(8) 120.4(5) . . yes
C(7) C(8) C(9) 120.9(5) . . yes
C(4) C(9) C(8) 117.8(5) . . yes
Cl(2) C(10) Cl(3) 114.6(4) . . yes
N(1) B(1) N(1) 113.0(3) . 2_645 yes
N(1) B(1) N(1) 113.0(3) . 3_765 yes
N(1) B(1) N(1) 113.0(3) 2_645 3_765 yes

loop_
_geom_bond_atom_site_label_1
_geom_bond_atom_site_label_2
_geom_bond_distance
_geom_bond_site_symmetry_2
_geom_bond_publ_flag
Fe Cl(1) 2.255(3) . yes
Fe S(1) 2.385(1) . yes
Fe S(1) 2.385(1) 2_645 yes
Fe S(1) 2.385(1) 3_765 yes
Cl(2) C(10) 1.750(7) . yes
Cl(3) C(10) 1.725(7) . yes
S(1) C(1) 1.713(5) . yes
N(1) C(1) 1.351(6) . yes
N(1) C(2) 1.396(6) . yes
N(1) B(1) 1.557(4) . yes
N(2) C(1) 1.371(5) . yes
N(2) C(3) 1.384(6) . yes
N(2) C(4) 1.427(6) . yes
C(2) C(3) 1.339(7) . yes
C(4) C(5) 1.386(7) . yes
C(4) C(9) 1.393(7) . yes
C(5) C(6) 1.374(8) . yes
C(6) C(7) 1.383(8) . yes
C(7) C(8) 1.371(8) . yes
C(8) C(9) 1.397(8) . yes

loop_
_geom_contact_atom_site_label_1
_geom_contact_atom_site_label_2
_geom_contact_distance
_geom_contact_site_symmetry_2
Cl(2) Cl(3) 3.521(3) 11_565
Cl(2) C(9) 3.543(6) .
N(2) C(8) 3.544(7) 18_535
C(9) C(10) 3.577(8) .

loop_
_geom_torsion_atom_site_label_1
_geom_torsion_atom_site_label_2
_geom_torsion_atom_site_label_3
_geom_torsion_atom_site_label_4
_geom_torsion
_geom_torsion_site_symmetry_2
_geom_torsion_site_symmetry_3
_geom_torsion_site_symmetry_4
_geom_torsion_publ_flag
Fe S(1) C(1) N(1) 56.3(4) . . . yes
Fe S(1) C(1) N(2) -122.8(4) . . . yes
Fe S(1) C(1) N(1) 56.3(4) 2_645 2_645 2_645 yes
Fe S(1) C(1) N(2) -122.8(4) 2_645 2_645 2_645 yes
Fe S(1) C(1) N(1) 56.3(4) 3_765 3_765 3_765 yes
Fe S(1) C(1) N(2) -122.8(4) 3_765 3_765 3_765 yes
Cl(1) Fe S(1) C(1) 139.7(2) . . . yes
Cl(1) Fe S(1) C(1) 139.7(2) . 2_645 2_645 yes
Cl(1) Fe S(1) C(1) 139.7(2) . 3_765 3_765 yes
S(1) Fe S(1) C(1) -95.3(2) . 2_645 2_645 yes
S(1) Fe S(1) C(1) 14.7(2) . 3_765 3_765 yes
S(1) C(1) N(1) C(2) -178.7(4) . . . yes
S(1) C(1) N(1) B(1) 3.2(8) . . . yes
S(1) C(1) N(2) C(3) 178.0(4) . . . yes
S(1) C(1) N(2) C(4) 0.3(7) . . . yes
N(1) C(1) N(2) C(3) -1.2(5) . . . yes
N(1) C(1) N(2) C(4) -179.0(4) . . . yes
N(1) C(2) C(3) N(2) -1.1(6) . . . yes
N(1) B(1) N(1) C(1) 29.3(8) . 2_645 2_645 yes
N(1) B(1) N(1) C(2) -148.6(5) . 2_645 2_645 yes
N(1) B(1) N(1) C(1) -100.5(4) . 3_765 3_765 yes
N(1) B(1) N(1) C(2) 81.5(7) . 3_765 3_765 yes
N(2) C(1) N(1) C(2) 0.5(5) . . . yes
N(2) C(1) N(1) B(1) -177.6(4) . . . yes
N(2) C(4) C(5) C(6) 179.9(5) . . . yes
N(2) C(4) C(9) C(8) -179.9(5) . . . yes
C(1) N(1) C(2) C(3) 0.4(5) . . . yes
C(1) N(2) C(3) C(2) 1.5(5) . . . yes
C(1) N(2) C(4) C(5) -57.5(7) . . . yes
C(1) N(2) C(4) C(9) 122.7(5) . . . yes
C(2) C(3) N(2) C(4) 179.4(4) . . . yes
C(3) N(2) C(4) C(5) 125.0(5) . . . yes
C(3) N(2) C(4) C(9) -54.8(6) . . . yes
C(3) C(2) N(1) B(1) 178.9(4) . . . yes
C(4) C(5) C(6) C(7) -0.9(10) . . . yes
C(4) C(9) C(8) C(7) 1.0(9) . . . yes
C(5) C(4) C(9) C(8) 0.3(8) . . . yes
C(5) C(6) C(7) C(8) 2(1) . . . yes
C(6) C(5) C(4) C(9) -0.3(9) . . . yes
C(6) C(7) C(8) C(9) -2.3(10) . . . yes
C(6) C(7) C(8) C(9) -2.3(10) . . . yes
